data_4326596
loop_
_publ_author_name
'Yulia Yu. Scaffidi-Domianello'
'Anton A. Legin'
'Michael A. Jakupec'
'Vladimir B. Arion'
'Vadim Yu. Kukushkin'
'Markus Galanski'
'Bernhard K. Keppler'

_publ_section_title
;
 Synthesis, Characterization, and Cytotoxic Activity of Novel Potentially
 pH-Sensitive Nonclassical Platinum(II) Complexes Featuring
 1,3-Dihydroxyacetone Oxime Ligands
;
_journal_name_full 'Inorganic Chemistry'
_journal_page_first 10673
_journal_page_last 10681
_journal_paper_doi 10.1021/ic2010612
_journal_volume 50
_journal_year 2011
_chemical_absolute_configuration syn
_chemical_formula_moiety 'C9 H19 N3 O3 Pt, 2(H2 O)'
_chemical_formula_sum 'C9 H23 N3 O5 Pt'
_chemical_formula_weight 448.39
_chemical_name_systematic
; 
(SP-4-3)-{(1R,2R)-cyclohexane-1,2-diamine}(3-hydroxy-2-
(oxidoimino)propan-1-olato-kappa^2^N,O)platinum(II) 
;
_space_group_IT_number 19
_symmetry_cell_setting orthorhombic
_symmetry_space_group_name_Hall 'P 2ac 2ab'
_symmetry_space_group_name_H-M 'P 21 21 21'
_atom_sites_solution_hydrogens geom
_atom_sites_solution_primary direct
_atom_sites_solution_secondary difmap
_audit_creation_method SHELXL-97
_cell_angle_alpha 90.00
_cell_angle_beta 90.00
_cell_angle_gamma 90.00
_cell_formula_units_Z 4
_cell_length_a 7.3783(15)
_cell_length_b 8.3748(19)
_cell_length_c 22.125(5)
_cell_measurement_reflns_used 3397
_cell_measurement_temperature 100(2)
_cell_measurement_theta_max 19.94
_cell_measurement_theta_min 2.91
_cell_volume 1367.1(5)
_computing_structure_refinement 'SHELXL-97 (Sheldrick, 1997)'
_computing_structure_solution 'SHELXS-97 (Sheldrick, 1990)'
_diffrn_ambient_temperature 100(2)
_diffrn_measured_fraction_theta_full 0.969
_diffrn_measured_fraction_theta_max 0.969
_diffrn_radiation_monochromator graphite
_diffrn_radiation_source 'fine-focus sealed tube'
_diffrn_radiation_type MoK\a
_diffrn_radiation_wavelength 0.71073
_diffrn_reflns_av_R_equivalents 0.2011
_diffrn_reflns_av_sigmaI/netI 0.1119
_diffrn_reflns_limit_h_max 8
_diffrn_reflns_limit_h_min -8
_diffrn_reflns_limit_k_max 8
_diffrn_reflns_limit_k_min -9
_diffrn_reflns_limit_l_max 26
_diffrn_reflns_limit_l_min -26
_diffrn_reflns_number 29350
_diffrn_reflns_theta_full 25.00
_diffrn_reflns_theta_max 25.00
_diffrn_reflns_theta_min 2.60
_exptl_absorpt_coefficient_mu 10.281
_exptl_absorpt_correction_T_max 0.9042
_exptl_absorpt_correction_T_min 0.1047
_exptl_absorpt_correction_type multi-scan
_exptl_absorpt_process_details SADABS
_exptl_crystal_colour colorless
_exptl_crystal_density_diffrn 2.178
_exptl_crystal_description needle
_exptl_crystal_F_000 864
_exptl_crystal_size_max 0.40
_exptl_crystal_size_mid 0.02
_exptl_crystal_size_min 0.01
_refine_diff_density_max 1.677
_refine_diff_density_min -2.056
_refine_diff_density_rms 0.281
_refine_ls_abs_structure_details 'Flack H D (1983), Acta Cryst. A39, 876-881'
_refine_ls_abs_structure_Flack 0.01(3)
_refine_ls_extinction_coef 0.0123(9)
_refine_ls_extinction_expression Fc^*^=kFc[1+0.001xFc^2^\l^3^/sin(2\q)]^-1/4^
_refine_ls_extinction_method SHELXL
_refine_ls_goodness_of_fit_ref 1.009
_refine_ls_hydrogen_treatment constr
_refine_ls_matrix_type full
_refine_ls_number_parameters 165
_refine_ls_number_reflns 2330
_refine_ls_number_restraints 24
_refine_ls_restrained_S_all 1.004
_refine_ls_R_factor_all 0.0794
_refine_ls_R_factor_gt 0.0556
_refine_ls_shift/su_max 0.000
_refine_ls_shift/su_mean 0.000
_refine_ls_structure_factor_coef Fsqd
_refine_ls_weighting_details 'calc w=1/[\s^2^(Fo^2^)+(0.0599P)^2^+0.0000P] where P=(Fo^2^+2Fc^2^)/3'
_refine_ls_weighting_scheme calc
_refine_ls_wR_factor_gt 0.1071
_refine_ls_wR_factor_ref 0.1145
_reflns_number_gt 1845
_reflns_number_total 2330
_reflns_threshold_expression >2sigma(I)
_cod_data_source_file ic2010612_si_002.cif
_cod_data_source_block yusc105
_cod_database_code 4326596

loop_
_symmetry_equiv_pos_as_xyz
'x, y, z'
'-x+1/2, -y, z+1/2'
'-x, y+1/2, -z+1/2'
'x+1/2, -y+1/2, -z'

loop_
_atom_site_label
_atom_site_type_symbol
_atom_site_fract_x
_atom_site_fract_y
_atom_site_fract_z
_atom_site_U_iso_or_equiv
_atom_site_adp_type
_atom_site_occupancy
_atom_site_symmetry_multiplicity
_atom_site_calc_flag
_atom_site_refinement_flags
Pt1 Pt 0.41641(8) 0.70186(9) 0.21211(3) 0.0255(3) Uani 1 1 d .
O1 O 0.1756(13) 0.6887(17) 0.1703(4) 0.025(3) Uani 1 1 d .
O2 O 0.6880(12) 0.7147(19) 0.1098(4) 0.027(3) Uani 1 1 d .
O3 O 0.2932(15) 0.6003(17) -0.0139(5) 0.033(3) Uani 1 1 d .
H3 H 0.2617 0.6639 -0.0413 0.050 Uiso 1 1 calc R
N1 N 0.6560(15) 0.706(2) 0.2581(5) 0.024(3) Uani 1 1 d .
H1A H 0.7146 0.6101 0.2539 0.028 Uiso 1 1 calc R
H1B H 0.7296 0.7853 0.2427 0.028 Uiso 1 1 calc R
N2 N 0.3061(15) 0.700(2) 0.2974(5) 0.030(3) Uani 1 1 d U
H2A H 0.2580 0.7981 0.3063 0.036 Uiso 1 1 calc R
H2B H 0.2147 0.6250 0.2994 0.036 Uiso 1 1 calc R
N3 N 0.5088(16) 0.707(2) 0.1273(5) 0.024(3) Uani 1 1 d .
C1 C 0.6175(19) 0.738(2) 0.3242(7) 0.027(5) Uani 1 1 d .
H1 H 0.5972 0.8559 0.3288 0.032 Uiso 1 1 calc R
C2 C 0.453(2) 0.659(2) 0.3418(6) 0.030(6) Uani 1 1 d .
H2 H 0.4761 0.5415 0.3375 0.036 Uiso 1 1 calc R
C3 C 0.398(2) 0.687(2) 0.4074(6) 0.024(4) Uani 1 1 d .
H3A H 0.2860 0.6264 0.4168 0.029 Uiso 1 1 calc R
H3B H 0.3746 0.8014 0.4144 0.029 Uiso 1 1 calc R
C4 C 0.554(2) 0.629(2) 0.4479(7) 0.027(4) Uani 1 1 d .
H4A H 0.5252 0.6536 0.4906 0.032 Uiso 1 1 calc R
H4B H 0.5668 0.5119 0.4440 0.032 Uiso 1 1 calc R
C5 C 0.733(2) 0.709(3) 0.4308(6) 0.033(4) Uani 1 1 d .
H5A H 0.7275 0.8238 0.4415 0.040 Uiso 1 1 calc R
H5B H 0.8328 0.6602 0.4544 0.040 Uiso 1 1 calc R
C6 C 0.7736(16) 0.693(2) 0.3647(5) 0.011(3) Uani 1 1 d U
H6A H 0.8079 0.5809 0.3562 0.013 Uiso 1 1 calc R
H6B H 0.8790 0.7611 0.3548 0.013 Uiso 1 1 calc R
C7 C 0.1973(19) 0.682(2) 0.1065(6) 0.024(4) Uani 1 1 d U
H7A H 0.1329 0.7737 0.0883 0.029 Uiso 1 1 calc R
H7B H 0.1382 0.5833 0.0915 0.029 Uiso 1 1 calc R
C8 C 0.3867(18) 0.683(2) 0.0851(6) 0.024(4) Uani 1 1 d .
C9 C 0.439(2) 0.668(2) 0.0196(6) 0.026(4) Uani 1 1 d .
H9A H 0.4697 0.7744 0.0031 0.031 Uiso 1 1 calc R
H9B H 0.5477 0.5990 0.0160 0.031 Uiso 1 1 calc R
O4 O 0.8737(15) 0.4955(16) 0.1793(5) 0.034(3) Uani 1 1 d D
H40A H 0.9810 0.5337 0.1859 0.041 Uiso 1 1 d RD
H40B H 0.8196 0.5406 0.1490 0.041 Uiso 1 1 d RD
O5 O 0.8923(16) 0.9007(15) 0.1842(4) 0.028(3) Uani 1 1 d D
H50A H 0.8178 0.8363 0.1665 0.034 Uiso 1 1 d RD
H50B H 1.0012 0.8631 0.1868 0.034 Uiso 1 1 d RD

loop_
_atom_site_aniso_label
_atom_site_aniso_U_11
_atom_site_aniso_U_22
_atom_site_aniso_U_33
_atom_site_aniso_U_23
_atom_site_aniso_U_13
_atom_site_aniso_U_12
Pt1 0.0304(4) 0.0264(5) 0.0195(3) -0.0001(4) 0.0011(3) -0.0001(4)
O1 0.030(5) 0.024(8) 0.022(5) -0.001(6) -0.001(4) 0.006(6)
O2 0.019(6) 0.037(9) 0.024(5) 0.003(6) 0.000(4) 0.004(6)
O3 0.038(7) 0.035(9) 0.027(6) 0.004(6) 0.001(5) 0.000(7)
N1 0.021(6) 0.028(9) 0.021(6) 0.013(8) 0.002(5) 0.006(7)
N2 0.030(3) 0.030(3) 0.030(3) -0.0001(10) 0.0000(10) -0.0002(10)
N3 0.027(6) 0.014(9) 0.030(7) 0.005(8) -0.014(6) 0.007(7)
C1 0.020(9) 0.030(15) 0.030(8) 0.002(7) -0.011(7) 0.007(7)
C2 0.019(9) 0.049(17) 0.021(8) 0.009(8) -0.009(6) 0.000(8)
C3 0.037(9) 0.020(11) 0.016(7) -0.005(8) -0.002(7) 0.003(11)
C4 0.023(10) 0.026(12) 0.030(8) 0.010(8) -0.001(7) 0.005(8)
C5 0.036(9) 0.046(12) 0.018(7) -0.010(9) 0.003(7) 0.001(12)
C6 0.011(3) 0.011(3) 0.011(3) 0.0001(10) -0.0002(10) -0.0002(10)
C7 0.024(4) 0.024(4) 0.024(4) 0.0003(10) 0.0002(10) 0.0001(10)
C8 0.015(8) 0.024(12) 0.033(8) -0.005(8) 0.004(6) 0.004(8)
C9 0.021(8) 0.018(12) 0.039(9) 0.002(8) 0.000(7) -0.011(8)
O4 0.035(8) 0.026(9) 0.042(7) -0.005(6) -0.001(5) -0.002(6)
O5 0.033(7) 0.021(8) 0.030(5) -0.008(5) -0.001(5) -0.009(6)

loop_
_atom_type_symbol
_atom_type_description
_atom_type_scat_dispersion_real
_atom_type_scat_dispersion_imag
_atom_type_scat_source
C C 0.0033 0.0016 'International Tables Vol C Tables 4.2.6.8 and 6.1.1.4'
H H 0.0000 0.0000 'International Tables Vol C Tables 4.2.6.8 and 6.1.1.4'
N N 0.0061 0.0033 'International Tables Vol C Tables 4.2.6.8 and 6.1.1.4'
O O 0.0106 0.0060 'International Tables Vol C Tables 4.2.6.8 and 6.1.1.4'
Pt Pt -1.7033 8.3905 'International Tables Vol C Tables 4.2.6.8 and 6.1.1.4'

loop_
_geom_angle_atom_site_label_1
_geom_angle_atom_site_label_2
_geom_angle_atom_site_label_3
_geom_angle
N3 Pt1 O1 82.5(4)
N3 Pt1 N1 99.9(4)
O1 Pt1 N1 176.8(6)
N3 Pt1 N2 176.5(5)
O1 Pt1 N2 94.1(4)
N1 Pt1 N2 83.4(4)
C7 O1 Pt1 111.1(8)
C9 O3 H3 109.5
C1 N1 Pt1 108.8(8)
C1 N1 H1A 109.9
Pt1 N1 H1A 109.9
C1 N1 H1B 109.9
Pt1 N1 H1B 109.9
H1A N1 H1B 108.3
C2 N2 Pt1 108.5(9)
C2 N2 H2A 110.0
Pt1 N2 H2A 110.0
C2 N2 H2B 110.0
Pt1 N2 H2B 110.0
H2A N2 H2B 108.4
C8 N3 O2 117.7(12)
C8 N3 Pt1 115.5(10)
O2 N3 Pt1 126.3(8)
C2 C1 C6 111.4(13)
C2 C1 N1 109.7(14)
C6 C1 N1 112.8(11)
C2 C1 H1 107.6
C6 C1 H1 107.6
N1 C1 H1 107.6
C1 C2 N2 109.0(12)
C1 C2 C3 114.2(14)
N2 C2 C3 113.3(13)
C1 C2 H2 106.6
N2 C2 H2 106.6
C3 C2 H2 106.6
C2 C3 C4 108.0(13)
C2 C3 H3A 110.1
C4 C3 H3A 110.1
C2 C3 H3B 110.1
C4 C3 H3B 110.1
H3A C3 H3B 108.4
C5 C4 C3 111.5(13)
C5 C4 H4A 109.3
C3 C4 H4A 109.3
C5 C4 H4B 109.3
C3 C4 H4B 109.3
H4A C4 H4B 108.0
C6 C5 C4 111.9(13)
C6 C5 H5A 109.2
C4 C5 H5A 109.2
C6 C5 H5B 109.2
C4 C5 H5B 109.2
H5A C5 H5B 107.9
C5 C6 C1 114.0(12)
C5 C6 H6A 108.8
C1 C6 H6A 108.8
C5 C6 H6B 108.8
C1 C6 H6B 108.8
H6A C6 H6B 107.7
O1 C7 C8 115.1(12)
O1 C7 H7A 108.5
C8 C7 H7A 108.5
O1 C7 H7B 108.5
C8 C7 H7B 108.5
H7A C7 H7B 107.5
N3 C8 C7 115.0(12)
N3 C8 C9 121.4(13)
C7 C8 C9 123.5(13)
O3 C9 C8 109.9(12)
O3 C9 H9A 109.7
C8 C9 H9A 109.7
O3 C9 H9B 109.7
C8 C9 H9B 109.7
H9A C9 H9B 108.2
H40A O4 H40B 113.0
H50A O5 H50B 113.2

loop_
_geom_bond_atom_site_label_1
_geom_bond_atom_site_label_2
_geom_bond_distance
Pt1 N3 1.997(13)
Pt1 O1 2.006(9)
Pt1 N1 2.040(11)
Pt1 N2 2.054(11)
O1 C7 1.423(16)
O2 N3 1.379(15)
O3 C9 1.426(18)
O3 H3 0.8400
N1 C1 1.513(18)
N1 H1A 0.9200
N1 H1B 0.9200
N2 C2 1.502(17)
N2 H2A 0.9200
N2 H2B 0.9200
N3 C8 1.313(17)
C1 C2 1.44(2)
C1 C6 1.509(18)
C1 H1 1.0000
C2 C3 1.525(19)
C2 H2 1.0000
C3 C4 1.54(2)
C3 H3A 0.9900
C3 H3B 0.9900
C4 C5 1.53(2)
C4 H4A 0.9900
C4 H4B 0.9900
C5 C6 1.498(17)
C5 H5A 0.9900
C5 H5B 0.9900
C6 H6A 0.9900
C6 H6B 0.9900
C7 C8 1.48(2)
C7 H7A 0.9900
C7 H7B 0.9900
C8 C9 1.51(2)
C9 H9A 0.9900
C9 H9B 0.9900
O4 H40A 0.8661
O4 H40B 0.8674
O5 H50A 0.8644
O5 H50B 0.8647

loop_
_geom_torsion_atom_site_label_1
_geom_torsion_atom_site_label_2
_geom_torsion_atom_site_label_3
_geom_torsion_atom_site_label_4
_geom_torsion
N3 Pt1 O1 C7 3.1(13)
N2 Pt1 O1 C7 -177.9(12)
N3 Pt1 N1 C1 168.0(12)
N2 Pt1 N1 C1 -11.1(13)
O1 Pt1 N2 C2 163.1(12)
N1 Pt1 N2 C2 -14.9(13)
O1 Pt1 N3 C8 -7.1(14)
N1 Pt1 N3 C8 170.9(14)
O1 Pt1 N3 O2 -178.8(18)
N1 Pt1 N3 O2 -0.8(19)
Pt1 N1 C1 C2 36.8(18)
Pt1 N1 C1 C6 161.6(11)
C6 C1 C2 N2 -176.1(13)
N1 C1 C2 N2 -50(2)
C6 C1 C2 C3 56(2)
N1 C1 C2 C3 -178.4(14)
Pt1 N2 C2 C1 39.7(18)
Pt1 N2 C2 C3 168.1(12)
C1 C2 C3 C4 -58(2)
N2 C2 C3 C4 176.0(15)
C2 C3 C4 C5 55(2)
C3 C4 C5 C6 -52(2)
C4 C5 C6 C1 49(2)
C2 C1 C6 C5 -51(2)
N1 C1 C6 C5 -174.7(15)
Pt1 O1 C7 C8 1(2)
O2 N3 C8 C7 -178.2(17)
Pt1 N3 C8 C7 9(2)
O2 N3 C8 C9 -1(3)
Pt1 N3 C8 C9 -173.8(13)
O1 C7 C8 N3 -7(3)
O1 C7 C8 C9 176.5(16)
N3 C8 C9 O3 164.2(17)
C7 C8 C9 O3 -19(2)
